data_7228049
loop_
_publ_author_name
'Wang, Wen-Jie'
'Hao, Liang'
'Chen, Chao-Yuan'
'Qiu, Qi-Ming'
'Wang, Ke'
'Song, Jian-Biao'
'Li, Hui'

_publ_section_title
;
 Red-shift in fluorescence emission of D--A type asymmetrical Zn(ii)
 complexes by extending the \p--\p stacking interaction
;
_journal_issue 33
_journal_name_full 'RSC Adv.'
_journal_page_first 20488
_journal_paper_doi 10.1039/C7RA01135K
_journal_volume 7
_journal_year 2017
_chemical_formula_sum 'C38 H45 N5 O6 Zn'
_chemical_formula_weight 733.16
_chemical_name_systematic
; 
 ? 
;
_space_group_IT_number 2
_symmetry_cell_setting triclinic
_symmetry_space_group_name_Hall '-P 1'
_symmetry_space_group_name_H-M 'P -1'
_atom_sites_solution_hydrogens geom
_atom_sites_solution_primary direct
_atom_sites_solution_secondary difmap
_audit_creation_method SHELXL-97
_audit_update_record
;
2016-09-14 deposited with the CCDC.
2017-03-20 downloaded from the CCDC.
;
_cell_angle_alpha 101.076(2)
_cell_angle_beta 90.190(2)
_cell_angle_gamma 96.853(2)
_cell_formula_units_Z 2
_cell_length_a 9.0919(5)
_cell_length_b 11.4670(6)
_cell_length_c 18.2129(9)
_cell_measurement_reflns_used 8765
_cell_measurement_temperature 293(2)
_cell_measurement_theta_max 27.83
_cell_measurement_theta_min 2.26
_cell_volume 1849.47(17)
_computing_cell_refinement 'Bruker SMART'
_computing_data_collection 'Bruker SMART'
_computing_data_reduction 'Bruker SAINT'
_computing_molecular_graphics 'Bruker SHELXTL'
_computing_publication_material 'Bruker SHELXTL'
_computing_structure_refinement 'SHELXL-97 (Sheldrick, 1997)'
_computing_structure_solution 'SHELXS-97 (Sheldrick, 1990)'
_diffrn_ambient_temperature 293(2)
_diffrn_detector_area_resol_mean 0
_diffrn_measured_fraction_theta_full 0.983
_diffrn_measured_fraction_theta_max 0.983
_diffrn_measurement_device_type 'CCD area detector'
_diffrn_measurement_method 'phi and omega scans'
_diffrn_radiation_monochromator graphite
_diffrn_radiation_source 'fine-focus sealed tube'
_diffrn_radiation_type MoK\a
_diffrn_radiation_wavelength 0.71073
_diffrn_reflns_av_R_equivalents 0.0210
_diffrn_reflns_av_sigmaI/netI 0.0295
_diffrn_reflns_limit_h_max 11
_diffrn_reflns_limit_h_min -12
_diffrn_reflns_limit_k_max 15
_diffrn_reflns_limit_k_min -15
_diffrn_reflns_limit_l_max 24
_diffrn_reflns_limit_l_min -24
_diffrn_reflns_number 22465
_diffrn_reflns_theta_full 28.33
_diffrn_reflns_theta_max 28.33
_diffrn_reflns_theta_min 1.14
_diffrn_standards_decay_% 0
_diffrn_standards_interval_count 0
_diffrn_standards_interval_time 0
_diffrn_standards_number 0
_exptl_absorpt_coefficient_mu 0.716
_exptl_absorpt_correction_type none
_exptl_crystal_colour red
_exptl_crystal_density_diffrn 1.317
_exptl_crystal_density_method 'not measured'
_exptl_crystal_description cuboid
_exptl_crystal_F_000 772
_exptl_crystal_size_max 0.52
_exptl_crystal_size_mid 0.41
_exptl_crystal_size_min 0.36
_refine_diff_density_max 0.547
_refine_diff_density_min -0.278
_refine_diff_density_rms 0.082
_refine_ls_extinction_method none
_refine_ls_goodness_of_fit_ref 1.047
_refine_ls_hydrogen_treatment mixed
_refine_ls_matrix_type full
_refine_ls_number_parameters 461
_refine_ls_number_reflns 9066
_refine_ls_number_restraints 0
_refine_ls_restrained_S_all 1.047
_refine_ls_R_factor_all 0.0539
_refine_ls_R_factor_gt 0.0366
_refine_ls_shift/su_max 0.002
_refine_ls_shift/su_mean 0.000
_refine_ls_structure_factor_coef Fsqd
_refine_ls_weighting_details 'calc w=1/[\s^2^(Fo^2^)+(0.0643P)^2^+0.3040P] where P=(Fo^2^+2Fc^2^)/3'
_refine_ls_weighting_scheme calc
_refine_ls_wR_factor_gt 0.1009
_refine_ls_wR_factor_ref 0.1134
_reflns_number_gt 7101
_reflns_number_total 9066
_reflns_threshold_expression >2sigma(I)
_cod_data_source_file c7ra01135k2.cif
_cod_data_source_block mo_20160311_haoliang_znl9cg_0m_a
_cod_original_sg_symbol_H-M P-1
_cod_database_code 7228049

loop_
_symmetry_equiv_pos_as_xyz
'x, y, z'
'-x, -y, -z'

loop_
_atom_site_label
_atom_site_type_symbol
_atom_site_fract_x
_atom_site_fract_y
_atom_site_fract_z
_atom_site_U_iso_or_equiv
_atom_site_adp_type
_atom_site_occupancy
_atom_site_symmetry_multiplicity
_atom_site_calc_flag
_atom_site_refinement_flags
Zn01 Zn 0.69856(3) 0.323473(18) 0.657687(10) 0.03688(8) Uani 1 1 d .
O2 O 0.76830(17) 0.22123(12) 0.72135(7) 0.0449(3) Uani 1 1 d .
O1 O 0.81200(16) 0.27035(12) 0.56796(7) 0.0434(3) Uani 1 1 d .
O6 O 0.49424(17) 0.22228(13) 0.62621(8) 0.0494(3) Uani 1 1 d .
O4 O 0.38354(18) 0.83063(14) 0.61323(9) 0.0559(4) Uani 1 1 d .
N2 N 0.66361(17) 0.44673(14) 0.75339(8) 0.0352(3) Uani 1 1 d .
N1 N 0.66257(16) 0.47318(13) 0.61246(8) 0.0323(3) Uani 1 1 d .
N3 N 0.37285(19) 0.81394(15) 0.67733(10) 0.0450(4) Uani 1 1 d .
O3 O 0.3018(2) 0.87168(18) 0.72497(10) 0.0757(6) Uani 1 1 d .
N4 N 0.33758(19) 0.10608(16) 0.53830(10) 0.0470(4) Uani 1 1 d .
C9 C 0.71216(19) 0.49733(16) 0.54933(9) 0.0312(3) Uani 1 1 d .
H9 H 0.6932 0.5700 0.5381 0.037 Uiso 1 1 calc R
C17 C 0.7659(2) 0.34478(16) 0.84348(9) 0.0350(4) Uani 1 1 d .
C10 C 0.59335(18) 0.55754(15) 0.66312(9) 0.0303(3) Uani 1 1 d .
C22 C 0.7922(2) 0.23753(16) 0.79310(9) 0.0337(4) Uani 1 1 d .
C16 C 0.7044(2) 0.44116(17) 0.82125(10) 0.0372(4) Uani 1 1 d .
H16 H 0.6919 0.5066 0.8587 0.045 Uiso 1 1 calc R
C18 C 0.7977(2) 0.35811(18) 0.92171(10) 0.0395(4) Uani 1 1 d .
H18 H 0.7805 0.4287 0.9535 0.047 Uiso 1 1 calc R
C6 C 0.83287(19) 0.46448(16) 0.42647(9) 0.0338(4) Uani 1 1 d .
C15 C 0.5941(2) 0.54344(16) 0.73905(9) 0.0334(4) Uani 1 1 d .
C7 C 0.79229(19) 0.42419(15) 0.49573(9) 0.0311(3) Uani 1 1 d .
C12 C 0.4498(2) 0.71971(16) 0.69831(10) 0.0363(4) Uani 1 1 d .
C11 C 0.51952(19) 0.64665(16) 0.64349(10) 0.0330(4) Uani 1 1 d .
H11 H 0.5170 0.6571 0.5941 0.040 Uiso 1 1 calc R
C20 C 0.8746(2) 0.16539(18) 0.90083(10) 0.0399(4) Uani 1 1 d .
H20 H 0.9114 0.1051 0.9204 0.048 Uiso 1 1 calc R
C8 C 0.8461(2) 0.31959(16) 0.51139(9) 0.0341(4) Uani 1 1 d .
C19 C 0.8519(2) 0.27140(18) 0.95125(10) 0.0380(4) Uani 1 1 d .
C21 C 0.8462(2) 0.14476(16) 0.82463(10) 0.0355(4) Uani 1 1 d .
C5 C 0.7742(2) 0.55993(18) 0.40274(10) 0.0433(4) Uani 1 1 d .
H5 H 0.7058 0.6000 0.4323 0.052 Uiso 1 1 calc R
C36 C 0.9329(2) 0.40393(17) 0.37799(10) 0.0377(4) Uani 1 1 d .
C14 C 0.5223(2) 0.61924(19) 0.79244(10) 0.0446(5) Uani 1 1 d .
H14 H 0.5231 0.6100 0.8421 0.054 Uiso 1 1 calc R
C27 C 0.8657(3) 0.02463(18) 0.77401(11) 0.0461(5) Uani 1 1 d .
C13 C 0.4503(2) 0.70741(19) 0.77230(11) 0.0459(5) Uani 1 1 d .
H13 H 0.4025 0.7581 0.8079 0.055 Uiso 1 1 calc R
C35 C 0.9901(2) 0.30440(18) 0.39776(11) 0.0435(4) Uani 1 1 d .
H35 H 1.0575 0.2656 0.3666 0.052 Uiso 1 1 calc R
C31 C 0.4611(2) 0.17599(19) 0.56058(11) 0.0448(4) Uani 1 1 d .
H31 H 0.5282 0.1916 0.5242 0.054 Uiso 1 1 calc R
C23 C 0.8862(2) 0.2806(2) 1.03504(10) 0.0466(5) Uani 1 1 d .
C34 C 0.9496(2) 0.26420(18) 0.46042(11) 0.0420(4) Uani 1 1 d .
H34 H 0.9899 0.1983 0.4711 0.050 Uiso 1 1 calc R
C4 C 0.8155(3) 0.5953(2) 0.33707(12) 0.0538(5) Uani 1 1 d .
H4A H 0.7746 0.6587 0.3231 0.065 Uiso 1 1 calc R
C3 C 0.9178(3) 0.5377(2) 0.29110(12) 0.0550(6) Uani 1 1 d .
H3A H 0.9470 0.5634 0.2474 0.066 Uiso 1 1 calc R
C37 C 0.9743(2) 0.4434(2) 0.31094(11) 0.0497(5) Uani 1 1 d .
H37 H 1.0414 0.4040 0.2800 0.060 Uiso 1 1 calc R
N5 N 0.6110(3) 0.7481(3) 0.09728(14) 0.0830(7) Uani 1 1 d .
C28 C 0.9760(3) 0.0427(2) 0.71283(13) 0.0605(6) Uani 1 1 d .
H28A H 0.9415 0.0960 0.6838 0.091 Uiso 1 1 calc R
H28B H 0.9848 -0.0330 0.6809 0.091 Uiso 1 1 calc R
H28C H 1.0710 0.0765 0.7354 0.091 Uiso 1 1 calc R
C26 C 0.7981(3) 0.1768(2) 1.06253(12) 0.0625(6) Uani 1 1 d .
H26A H 0.8170 0.1843 1.1152 0.094 Uiso 1 1 calc R
H26B H 0.8274 0.1026 1.0363 0.094 Uiso 1 1 calc R
H26C H 0.6943 0.1779 1.0535 0.094 Uiso 1 1 calc R
C25 C 1.0521(3) 0.2755(3) 1.04653(14) 0.0674(7) Uani 1 1 d .
H25A H 1.0738 0.2798 1.0987 0.101 Uiso 1 1 calc R
H25B H 1.1078 0.3418 1.0300 0.101 Uiso 1 1 calc R
H25C H 1.0787 0.2018 1.0181 0.101 Uiso 1 1 calc R
C24 C 0.8448(4) 0.3969(2) 1.08162(12) 0.0696(8) Uani 1 1 d .
H24A H 0.7412 0.4013 1.0741 0.104 Uiso 1 1 calc R
H24B H 0.9019 0.4637 1.0664 0.104 Uiso 1 1 calc R
H24C H 0.8652 0.3988 1.1336 0.104 Uiso 1 1 calc R
O7 O 0.5556(3) 0.6546(3) -0.02209(14) 0.1304(11) Uani 1 1 d .
C30 C 0.9246(5) -0.0623(3) 0.81814(15) 0.0919(11) Uani 1 1 d .
H30A H 0.9394 -0.1351 0.7844 0.138 Uiso 1 1 calc R
H30B H 0.8542 -0.0799 0.8549 0.138 Uiso 1 1 calc R
H30C H 1.0171 -0.0263 0.8427 0.138 Uiso 1 1 calc R
C29 C 0.7160(3) -0.0337(2) 0.73926(14) 0.0643(7) Uani 1 1 d .
H29A H 0.6755 0.0193 0.7118 0.096 Uiso 1 1 calc R
H29B H 0.6498 -0.0496 0.7781 0.096 Uiso 1 1 calc R
H29C H 0.7282 -0.1074 0.7059 0.096 Uiso 1 1 calc R
C33 C 0.2273(3) 0.0783(2) 0.59131(15) 0.0639(6) Uani 1 1 d .
H33A H 0.2694 0.1014 0.6411 0.096 Uiso 1 1 calc R
H33B H 0.1949 -0.0061 0.5809 0.096 Uiso 1 1 calc R
H33C H 0.1443 0.1213 0.5871 0.096 Uiso 1 1 calc R
C32 C 0.3018(3) 0.0561(3) 0.45965(15) 0.0782(8) Uani 1 1 d .
H32A H 0.2227 0.0941 0.4431 0.117 Uiso 1 1 calc R
H32B H 0.2716 -0.0284 0.4536 0.117 Uiso 1 1 calc R
H32C H 0.3876 0.0697 0.4304 0.117 Uiso 1 1 calc R
C1 C 0.5835(4) 0.6584(5) 0.0401(2) 0.1192(15) Uani 1 1 d .
H1 H 0.5872 0.5836 0.0523 0.143 Uiso 1 1 calc R
C2 C 0.6532(7) 0.7268(7) 0.1674(3) 0.216(4) Uani 1 1 d .
H2A H 0.6279 0.6435 0.1687 0.325 Uiso 1 1 calc R
H2B H 0.6022 0.7743 0.2060 0.325 Uiso 1 1 calc R
H2C H 0.7582 0.7480 0.1752 0.325 Uiso 1 1 calc R
C38 C 0.5904(7) 0.8606(6) 0.0894(5) 0.220(4) Uani 1 1 d .
H38A H 0.6815 0.9006 0.0751 0.330 Uiso 1 1 calc R
H38B H 0.5600 0.9044 0.1361 0.330 Uiso 1 1 calc R
H38C H 0.5152 0.8562 0.0516 0.330 Uiso 1 1 calc R

loop_
_atom_site_aniso_label
_atom_site_aniso_U_11
_atom_site_aniso_U_22
_atom_site_aniso_U_33
_atom_site_aniso_U_23
_atom_site_aniso_U_13
_atom_site_aniso_U_12
Zn01 0.05376(15) 0.03449(12) 0.02319(11) 0.00452(8) -0.00040(8) 0.01039(9)
O2 0.0757(10) 0.0376(7) 0.0231(6) 0.0033(5) -0.0039(6) 0.0177(7)
O1 0.0598(9) 0.0395(7) 0.0337(7) 0.0075(6) 0.0066(6) 0.0171(6)
O6 0.0553(9) 0.0531(9) 0.0363(7) 0.0054(6) -0.0008(6) -0.0013(7)
O4 0.0681(10) 0.0562(9) 0.0504(9) 0.0168(7) -0.0002(7) 0.0256(8)
N2 0.0460(8) 0.0352(8) 0.0259(7) 0.0064(6) 0.0024(6) 0.0100(7)
N1 0.0387(8) 0.0348(8) 0.0241(7) 0.0038(6) 0.0014(6) 0.0102(6)
N3 0.0463(9) 0.0438(9) 0.0465(10) 0.0065(8) 0.0011(8) 0.0152(8)
O3 0.0950(14) 0.0777(12) 0.0654(11) 0.0117(9) 0.0186(10) 0.0583(11)
N4 0.0468(10) 0.0486(10) 0.0431(9) 0.0034(8) -0.0031(7) 0.0043(8)
C9 0.0348(9) 0.0322(8) 0.0268(8) 0.0055(7) -0.0019(7) 0.0055(7)
C17 0.0448(10) 0.0359(9) 0.0242(8) 0.0051(7) -0.0013(7) 0.0055(8)
C10 0.0321(8) 0.0311(8) 0.0266(8) 0.0024(6) 0.0009(6) 0.0040(7)
C22 0.0395(9) 0.0356(9) 0.0263(8) 0.0070(7) 0.0000(7) 0.0039(7)
C16 0.0483(10) 0.0356(9) 0.0266(8) 0.0020(7) 0.0003(7) 0.0077(8)
C18 0.0513(11) 0.0407(10) 0.0249(8) 0.0019(7) -0.0001(7) 0.0067(8)
C6 0.0351(9) 0.0363(9) 0.0265(8) 0.0008(7) -0.0008(7) -0.0011(7)
C15 0.0395(9) 0.0342(9) 0.0273(8) 0.0059(7) 0.0018(7) 0.0075(7)
C7 0.0331(8) 0.0332(8) 0.0256(8) 0.0022(6) -0.0010(6) 0.0040(7)
C12 0.0366(9) 0.0343(9) 0.0389(9) 0.0057(7) 0.0015(7) 0.0098(7)
C11 0.0351(9) 0.0356(9) 0.0286(8) 0.0063(7) 0.0000(7) 0.0052(7)
C20 0.0486(11) 0.0422(10) 0.0316(9) 0.0120(8) -0.0018(8) 0.0089(8)
C8 0.0376(9) 0.0343(9) 0.0285(8) 0.0009(7) -0.0006(7) 0.0061(7)
C19 0.0431(10) 0.0466(10) 0.0247(8) 0.0081(7) -0.0029(7) 0.0049(8)
C21 0.0422(10) 0.0361(9) 0.0286(8) 0.0069(7) 0.0000(7) 0.0058(8)
C5 0.0528(12) 0.0461(11) 0.0314(9) 0.0062(8) 0.0038(8) 0.0097(9)
C36 0.0372(9) 0.0430(10) 0.0283(8) -0.0008(7) 0.0022(7) -0.0019(8)
C14 0.0598(12) 0.0493(11) 0.0281(9) 0.0086(8) 0.0106(8) 0.0188(10)
C27 0.0706(14) 0.0367(10) 0.0329(9) 0.0070(8) -0.0023(9) 0.0138(9)
C13 0.0550(12) 0.0482(11) 0.0367(10) 0.0048(9) 0.0137(9) 0.0213(10)
C35 0.0408(10) 0.0460(11) 0.0392(10) -0.0041(8) 0.0082(8) 0.0074(9)
C31 0.0483(11) 0.0498(11) 0.0370(10) 0.0094(9) 0.0023(8) 0.0075(9)
C23 0.0590(12) 0.0570(12) 0.0253(9) 0.0085(8) -0.0052(8) 0.0121(10)
C34 0.0443(10) 0.0388(10) 0.0420(10) 0.0016(8) 0.0037(8) 0.0120(8)
C4 0.0737(15) 0.0521(12) 0.0379(11) 0.0150(9) 0.0005(10) 0.0065(11)
C3 0.0727(15) 0.0590(13) 0.0321(10) 0.0123(9) 0.0088(10) -0.0032(11)
C37 0.0532(12) 0.0578(13) 0.0334(10) 0.0018(9) 0.0111(9) -0.0012(10)
N5 0.0741(16) 0.102(2) 0.0616(15) -0.0001(14) 0.0041(12) -0.0097(15)
C28 0.0653(15) 0.0633(15) 0.0516(13) -0.0006(11) 0.0098(11) 0.0213(12)
C26 0.0794(17) 0.0769(17) 0.0362(11) 0.0217(11) 0.0073(11) 0.0117(13)
C25 0.0645(15) 0.0906(19) 0.0470(13) 0.0133(13) -0.0163(11) 0.0102(14)
C24 0.111(2) 0.0724(17) 0.0250(10) -0.0011(10) -0.0077(12) 0.0269(16)
O7 0.110(2) 0.208(3) 0.0574(14) 0.0014(18) 0.0040(13) -0.004(2)
C30 0.177(3) 0.0574(16) 0.0508(14) 0.0072(12) -0.0128(18) 0.058(2)
C29 0.0849(18) 0.0453(12) 0.0533(14) -0.0025(10) 0.0020(12) -0.0100(12)
C33 0.0619(15) 0.0606(15) 0.0674(16) 0.0152(12) 0.0046(12) -0.0047(12)
C32 0.0639(16) 0.104(2) 0.0541(15) -0.0124(15) -0.0106(12) 0.0065(15)
C1 0.076(2) 0.181(5) 0.083(3) 0.001(3) 0.0093(19) -0.013(3)
C2 0.187(6) 0.320(9) 0.123(4) 0.092(5) -0.069(4) -0.123(6)
C38 0.166(6) 0.131(5) 0.363(11) 0.048(6) 0.009(7) 0.019(4)

loop_
_atom_type_symbol
_atom_type_description
_atom_type_scat_dispersion_real
_atom_type_scat_dispersion_imag
_atom_type_scat_source
C C 0.0033 0.0016 'International Tables Vol C Tables 4.2.6.8 and 6.1.1.4'
H H 0.0000 0.0000 'International Tables Vol C Tables 4.2.6.8 and 6.1.1.4'
N N 0.0061 0.0033 'International Tables Vol C Tables 4.2.6.8 and 6.1.1.4'
O O 0.0106 0.0060 'International Tables Vol C Tables 4.2.6.8 and 6.1.1.4'
Zn Zn 0.2839 1.4301 'International Tables Vol C Tables 4.2.6.8 and 6.1.1.4'

loop_
_geom_angle_atom_site_label_1
_geom_angle_atom_site_label_2
_geom_angle_atom_site_label_3
_geom_angle
O2 Zn01 O1 98.50(6)
O2 Zn01 N2 88.78(5)
O1 Zn01 N2 151.57(7)
O2 Zn01 O6 97.28(6)
O1 Zn01 O6 99.86(6)
N2 Zn01 O6 106.46(6)
O2 Zn01 N1 162.70(6)
O1 Zn01 N1 87.63(5)
N2 Zn01 N1 78.55(6)
O6 Zn01 N1 97.57(6)
C22 O2 Zn01 132.09(12)
C8 O1 Zn01 131.25(12)
C31 O6 Zn01 122.19(14)
C16 N2 C15 121.05(15)
C16 N2 Zn01 125.37(12)
C15 N2 Zn01 113.55(11)
C9 N1 C10 121.03(15)
C9 N1 Zn01 126.21(12)
C10 N1 Zn01 112.25(10)
O4 N3 O3 123.70(18)
O4 N3 C12 118.12(16)
O3 N3 C12 118.18(18)
C31 N4 C33 120.99(19)
C31 N4 C32 122.4(2)
C33 N4 C32 116.5(2)
N1 C9 C7 126.82(16)
N1 C9 H9 116.6
C7 C9 H9 116.6
C16 C17 C18 115.86(16)
C16 C17 C22 124.02(15)
C18 C17 C22 120.09(16)
C11 C10 N1 124.98(15)
C11 C10 C15 119.01(15)
N1 C10 C15 115.91(15)
O2 C22 C17 122.89(16)
O2 C22 C21 119.56(16)
C17 C22 C21 117.55(15)
N2 C16 C17 126.28(16)
N2 C16 H16 116.9
C17 C16 H16 116.9
C19 C18 C17 122.29(17)
C19 C18 H18 118.9
C17 C18 H18 118.9
C5 C6 C36 116.71(17)
C5 C6 C7 123.57(16)
C36 C6 C7 119.69(17)
C14 C15 N2 124.61(16)
C14 C15 C10 119.91(16)
N2 C15 C10 115.40(15)
C9 C7 C8 121.51(15)
C9 C7 C6 118.73(15)
C8 C7 C6 119.46(15)
C13 C12 C11 122.52(17)
C13 C12 N3 118.66(16)
C11 C12 N3 118.82(16)
C12 C11 C10 119.08(16)
C12 C11 H11 120.5
C10 C11 H11 120.5
C21 C20 C19 124.73(17)
C21 C20 H20 117.6
C19 C20 H20 117.6
O1 C8 C7 125.84(16)
O1 C8 C34 116.55(16)
C7 C8 C34 117.61(16)
C18 C19 C20 116.79(16)
C18 C19 C23 124.36(17)
C20 C19 C23 118.83(17)
C20 C21 C22 118.51(16)
C20 C21 C27 121.74(16)
C22 C21 C27 119.71(15)
C4 C5 C6 121.82(19)
C4 C5 H5 119.1
C6 C5 H5 119.1
C35 C36 C6 118.90(17)
C35 C36 C37 121.09(18)
C6 C36 C37 120.01(19)
C13 C14 C15 120.47(17)
C13 C14 H14 119.8
C15 C14 H14 119.8
C29 C27 C28 110.28(18)
C29 C27 C21 109.15(18)
C28 C27 C21 110.60(18)
C29 C27 C30 107.5(2)
C28 C27 C30 107.5(2)
C21 C27 C30 111.77(17)
C14 C13 C12 119.01(17)
C14 C13 H13 120.5
C12 C13 H13 120.5
C34 C35 C36 121.81(17)
C34 C35 H35 119.1
C36 C35 H35 119.1
O6 C31 N4 124.6(2)
O6 C31 H31 117.7
N4 C31 H31 117.7
C26 C23 C24 108.1(2)
C26 C23 C25 109.4(2)
C24 C23 C25 109.0(2)
C26 C23 C19 109.63(18)
C24 C23 C19 111.68(17)
C25 C23 C19 109.12(17)
C35 C34 C8 122.33(18)
C35 C34 H34 118.8
C8 C34 H34 118.8
C5 C4 C3 120.9(2)
C5 C4 H4A 119.5
C3 C4 H4A 119.5
C37 C3 C4 119.2(2)
C37 C3 H3A 120.4
C4 C3 H3A 120.4
C3 C37 C36 121.3(2)
C3 C37 H37 119.3
C36 C37 H37 119.3
C1 N5 C38 119.8(5)
C1 N5 C2 120.1(5)
C38 N5 C2 120.0(5)
C27 C28 H28A 109.5
C27 C28 H28B 109.5
H28A C28 H28B 109.5
C27 C28 H28C 109.5
H28A C28 H28C 109.5
H28B C28 H28C 109.5
C23 C26 H26A 109.5
C23 C26 H26B 109.5
H26A C26 H26B 109.5
C23 C26 H26C 109.5
H26A C26 H26C 109.5
H26B C26 H26C 109.5
C23 C25 H25A 109.5
C23 C25 H25B 109.5
H25A C25 H25B 109.5
C23 C25 H25C 109.5
H25A C25 H25C 109.5
H25B C25 H25C 109.5
C23 C24 H24A 109.5
C23 C24 H24B 109.5
H24A C24 H24B 109.5
C23 C24 H24C 109.5
H24A C24 H24C 109.5
H24B C24 H24C 109.5
C27 C30 H30A 109.5
C27 C30 H30B 109.5
H30A C30 H30B 109.5
C27 C30 H30C 109.5
H30A C30 H30C 109.5
H30B C30 H30C 109.5
C27 C29 H29A 109.5
C27 C29 H29B 109.5
H29A C29 H29B 109.5
C27 C29 H29C 109.5
H29A C29 H29C 109.5
H29B C29 H29C 109.5
N4 C33 H33A 109.5
N4 C33 H33B 109.5
H33A C33 H33B 109.5
N4 C33 H33C 109.5
H33A C33 H33C 109.5
H33B C33 H33C 109.5
N4 C32 H32A 109.5
N4 C32 H32B 109.5
H32A C32 H32B 109.5
N4 C32 H32C 109.5
H32A C32 H32C 109.5
H32B C32 H32C 109.5
O7 C1 N5 132.3(6)
O7 C1 H1 113.8
N5 C1 H1 113.8
N5 C2 H2A 109.5
N5 C2 H2B 109.5
H2A C2 H2B 109.5
N5 C2 H2C 109.5
H2A C2 H2C 109.5
H2B C2 H2C 109.5
N5 C38 H38A 109.5
N5 C38 H38B 109.5
H38A C38 H38B 109.5
N5 C38 H38C 109.5
H38A C38 H38C 109.5
H38B C38 H38C 109.5

loop_
_geom_bond_atom_site_label_1
_geom_bond_atom_site_label_2
_geom_bond_distance
Zn01 O2 1.9534(13)
Zn01 O1 1.9708(13)
Zn01 N2 2.0740(14)
Zn01 O6 2.0854(15)
Zn01 N1 2.0996(15)
O2 C22 1.298(2)
O1 C8 1.289(2)
O6 C31 1.232(2)
O4 N3 1.221(2)
N2 C16 1.305(2)
N2 C15 1.405(2)
N1 C9 1.303(2)
N1 C10 1.410(2)
N3 O3 1.222(2)
N3 C12 1.463(2)
N4 C31 1.314(3)
N4 C33 1.445(3)
N4 C32 1.457(3)
C9 C7 1.422(2)
C9 H9 0.9300
C17 C16 1.420(3)
C17 C18 1.428(2)
C17 C22 1.432(2)
C10 C11 1.387(2)
C10 C15 1.423(2)
C22 C21 1.435(2)
C16 H16 0.9300
C18 C19 1.357(3)
C18 H18 0.9300
C6 C5 1.410(3)
C6 C36 1.418(2)
C6 C7 1.458(2)
C15 C14 1.394(2)
C7 C8 1.425(2)
C12 C13 1.382(3)
C12 C11 1.382(2)
C11 H11 0.9300
C20 C21 1.380(2)
C20 C19 1.413(3)
C20 H20 0.9300
C8 C34 1.439(2)
C19 C23 1.538(2)
C21 C27 1.533(3)
C5 C4 1.375(3)
C5 H5 0.9300
C36 C35 1.414(3)
C36 C37 1.419(3)
C14 C13 1.373(3)
C14 H14 0.9300
C27 C29 1.521(3)
C27 C28 1.529(3)
C27 C30 1.536(3)
C13 H13 0.9300
C35 C34 1.347(3)
C35 H35 0.9300
C31 H31 0.9300
C23 C26 1.521(3)
C23 C24 1.525(3)
C23 C25 1.532(3)
C34 H34 0.9300
C4 C3 1.394(3)
C4 H4A 0.9300
C3 C37 1.357(3)
C3 H3A 0.9300
C37 H37 0.9300
N5 C1 1.315(5)
N5 C38 1.359(6)
N5 C2 1.405(5)
C28 H28A 0.9600
C28 H28B 0.9600
C28 H28C 0.9600
C26 H26A 0.9600
C26 H26B 0.9600
C26 H26C 0.9600
C25 H25A 0.9600
C25 H25B 0.9600
C25 H25C 0.9600
C24 H24A 0.9600
C24 H24B 0.9600
C24 H24C 0.9600
O7 C1 1.152(4)
C30 H30A 0.9600
C30 H30B 0.9600
C30 H30C 0.9600
C29 H29A 0.9600
C29 H29B 0.9600
C29 H29C 0.9600
C33 H33A 0.9600
C33 H33B 0.9600
C33 H33C 0.9600
C32 H32A 0.9600
C32 H32B 0.9600
C32 H32C 0.9600
C1 H1 0.9300
C2 H2A 0.9600
C2 H2B 0.9600
C2 H2C 0.9600
C38 H38A 0.9600
C38 H38B 0.9600
C38 H38C 0.9600
